data_4312561
loop_
_publ_author_name
'David V. Partyka'
'Richard J. Staples'
'R. H. Holm'

_publ_section_title
;
 Nucleophilic Reactivity and Oxo/Sulfido Substitution Reactions of MVIO3
 Groups (M = Mo, W)
;
_journal_name_full 'Inorganic Chemistry'
_journal_page_first 7877
_journal_page_last 7886
_journal_paper_doi 10.1021/ic030185l
_journal_volume 42
_journal_year 2003
_chemical_formula_sum 'C32 H66 F6 Mo2 N6 O11 S2'
_chemical_formula_weight 1080.91
_chemical_name_systematic
;
  ?
;
_space_group_IT_number 2
_symmetry_cell_setting triclinic
_symmetry_space_group_name_Hall '-P 1'
_symmetry_space_group_name_H-M 'P -1'
_atom_sites_solution_hydrogens geom
_atom_sites_solution_primary direct
_atom_sites_solution_secondary difmap
_audit_creation_method SHELXL-97
_cell_angle_alpha 70.98(3)
_cell_angle_beta 74.29(3)
_cell_angle_gamma 88.13(3)
_cell_formula_units_Z 1
_cell_length_a 10.071(2)
_cell_length_b 10.541(2)
_cell_length_c 11.868(2)
_cell_measurement_temperature 293(2)
_cell_volume 1144.5(5)
_computing_structure_refinement 'SHELXL-97 (Sheldrick, 1997)'
_computing_structure_solution 'SHELXS-97 (Sheldrick, 1990)'
_diffrn_ambient_temperature 293(2)
_diffrn_measured_fraction_theta_full 0.947
_diffrn_measured_fraction_theta_max 0.947
_diffrn_radiation_monochromator graphite
_diffrn_radiation_source 'fine-focus sealed tube'
_diffrn_radiation_type MoK\a
_diffrn_radiation_wavelength 0.71073
_diffrn_reflns_av_R_equivalents 0.0344
_diffrn_reflns_av_sigmaI/netI 0.0700
_diffrn_reflns_limit_h_max 8
_diffrn_reflns_limit_h_min -13
_diffrn_reflns_limit_k_max 11
_diffrn_reflns_limit_k_min -13
_diffrn_reflns_limit_l_max 15
_diffrn_reflns_limit_l_min -15
_diffrn_reflns_number 7815
_diffrn_reflns_theta_full 28.30
_diffrn_reflns_theta_max 28.30
_diffrn_reflns_theta_min 1.89
_exptl_absorpt_coefficient_mu 0.721
_exptl_crystal_density_diffrn 1.568
_exptl_crystal_density_method 'not measured'
_exptl_crystal_F_000 558
_refine_diff_density_max 1.013
_refine_diff_density_min -0.690
_refine_diff_density_rms 0.111
_refine_ls_extinction_method none
_refine_ls_goodness_of_fit_ref 1.053
_refine_ls_hydrogen_treatment mixed
_refine_ls_matrix_type full
_refine_ls_number_parameters 277
_refine_ls_number_reflns 5384
_refine_ls_number_restraints 0
_refine_ls_restrained_S_all 1.053
_refine_ls_R_factor_all 0.0729
_refine_ls_R_factor_gt 0.0544
_refine_ls_shift/su_max 0.006
_refine_ls_shift/su_mean 0.001
_refine_ls_structure_factor_coef Fsqd
_refine_ls_weighting_details 'calc w=1/[\s^2^(Fo^2^)+(0.0466P)^2^+0.9700P] where P=(Fo^2^+2Fc^2^)/3'
_refine_ls_weighting_scheme calc
_refine_ls_wR_factor_gt 0.1078
_refine_ls_wR_factor_ref 0.1152
_reflns_number_gt 4418
_reflns_number_total 5384
_reflns_threshold_expression >2sigma(I)
_cod_data_source_file ic030185l_06.cif
_cod_data_source_block Compound8
_cod_original_cell_volume 1144.5(4)
_cod_database_code 4312561

loop_
_symmetry_equiv_pos_as_xyz
'x, y, z'
'-x, -y, -z'

loop_
_atom_site_label
_atom_site_type_symbol
_atom_site_fract_x
_atom_site_fract_y
_atom_site_fract_z
_atom_site_U_iso_or_equiv
_atom_site_adp_type
_atom_site_occupancy
_atom_site_symmetry_multiplicity
_atom_site_calc_flag
_atom_site_refinement_flags
_atom_site_disorder_assembly
_atom_site_disorder_group
Mo1 Mo 0.81281(4) 0.93498(3) 0.57484(3) 0.01841(10) Uani 1 1 d . . .
S1 S 0.44521(13) 0.33174(11) 0.82890(10) 0.0326(3) Uani 1 1 d . . .
O1 O 1.0000 1.0000 0.5000 0.0250(8) Uani 1 2 d S . .
O2 O 0.7825(3) 0.8356(3) 0.4972(3) 0.0359(7) Uani 1 1 d . . .
N2 N 0.8119(3) 0.9477(3) 0.7714(3) 0.0188(6) Uani 1 1 d . . .
O3 O 0.7214(3) 1.0718(3) 0.5360(3) 0.0315(7) Uani 1 1 d . . .
O4 O 0.4766(4) 0.1931(3) 0.8735(3) 0.0424(8) Uani 1 1 d . . .
N1 N 0.6354(3) 0.8356(3) 0.7421(3) 0.0186(6) Uani 1 1 d . . .
N3 N 0.8489(3) 0.7424(3) 0.7385(3) 0.0220(7) Uani 1 1 d . . .
O6 O 0.5610(4) 0.4265(3) 0.7866(3) 0.0518(10) Uani 1 1 d . . .
F3 F 0.3695(4) 0.4673(3) 0.6304(3) 0.0585(9) Uani 1 1 d . . .
C2 C 0.8803(4) 0.8209(4) 0.8116(4) 0.0235(8) Uani 1 1 d . . .
H2A H 0.9792 0.8379 0.7935 0.028 Uiso 1 1 calc R . .
H2B H 0.8429 0.7744 0.8998 0.028 Uiso 1 1 calc R . .
F1 F 0.5013(4) 0.3074(3) 0.6100(3) 0.0672(10) Uani 1 1 d . . .
C3 C 0.6981(4) 0.7045(4) 0.7839(4) 0.0221(8) Uani 1 1 d . . .
H3A H 0.6738 0.6419 0.7472 0.026 Uiso 1 1 calc R . .
H3B H 0.6688 0.6647 0.8735 0.026 Uiso 1 1 calc R . .
C1 C 0.6596(4) 0.9182(4) 0.8158(3) 0.0214(8) Uani 1 1 d . . .
H1A H 0.6304 0.8685 0.9039 0.026 Uiso 1 1 calc R . .
H1B H 0.6109 1.0003 0.7995 0.026 Uiso 1 1 calc R . .
F2 F 0.2913(4) 0.2610(4) 0.7123(4) 0.0818(12) Uani 1 1 d . . .
C7 C 0.4774(5) 0.7640(4) 0.6423(4) 0.0304(9) Uani 1 1 d . . .
H7A H 0.5241 0.6819 0.6519 0.046 Uiso 1 1 calc R . .
H7B H 0.5215 0.8289 0.5632 0.046 Uiso 1 1 calc R . .
H7C H 0.3827 0.7470 0.6471 0.046 Uiso 1 1 calc R . .
O5 O 0.3228(4) 0.3669(4) 0.9037(3) 0.0630(11) Uani 1 1 d . . .
C6 C 0.9363(4) 0.6215(4) 0.7352(4) 0.0308(10) Uani 1 1 d . . .
C5 C 0.8581(4) 1.0636(4) 0.8066(4) 0.0275(9) Uani 1 1 d . . .
C12 C 0.7811(5) 1.0478(5) 0.9415(4) 0.0382(11) Uani 1 1 d . . .
H12A H 0.7940 0.9603 0.9945 0.057 Uiso 1 1 calc R . .
H12B H 0.6843 1.0578 0.9489 0.057 Uiso 1 1 calc R . .
H12C H 0.8167 1.1154 0.9655 0.057 Uiso 1 1 calc R . .
C4 C 0.4838(4) 0.8188(4) 0.7456(4) 0.0229(8) Uani 1 1 d . . .
C8 C 0.4186(4) 0.9548(4) 0.7233(4) 0.0328(10) Uani 1 1 d . . .
H8A H 0.3286 0.9458 0.7127 0.049 Uiso 1 1 calc R . .
H8B H 0.4758 1.0195 0.6500 0.049 Uiso 1 1 calc R . .
H8C H 0.4104 0.9843 0.7932 0.049 Uiso 1 1 calc R . .
C16 C 0.3987(6) 0.3426(5) 0.6875(5) 0.0412(12) Uani 1 1 d . . .
C11 C 1.0125(5) 1.0634(5) 0.7922(5) 0.0403(12) Uani 1 1 d . . .
H11A H 1.0599 1.0560 0.7129 0.060 Uiso 1 1 calc R . .
H11B H 1.0315 0.9885 0.8567 0.060 Uiso 1 1 calc R . .
H11C H 1.0437 1.1456 0.7978 0.060 Uiso 1 1 calc R . .
C10 C 0.8254(6) 1.1942(4) 0.7187(4) 0.0419(12) Uani 1 1 d . . .
H10A H 0.8446 1.2680 0.7437 0.063 Uiso 1 1 calc R . .
H10B H 0.7295 1.1904 0.7211 0.063 Uiso 1 1 calc R . .
H10C H 0.8814 1.2067 0.6359 0.063 Uiso 1 1 calc R . .
C9 C 0.4053(4) 0.7204(4) 0.8724(4) 0.0322(10) Uani 1 1 d . . .
H9A H 0.4376 0.6320 0.8807 0.048 Uiso 1 1 calc R . .
H9B H 0.3082 0.7186 0.8789 0.048 Uiso 1 1 calc R . .
H9C H 0.4210 0.7490 0.9369 0.048 Uiso 1 1 calc R . .
C15 C 0.9159(6) 0.5714(5) 0.6341(5) 0.0474(13) Uani 1 1 d . . .
H15A H 0.8218 0.5377 0.6554 0.071 Uiso 1 1 calc R . .
H15B H 0.9766 0.5007 0.6263 0.071 Uiso 1 1 calc R . .
H15C H 0.9364 0.6441 0.5568 0.071 Uiso 1 1 calc R . .
C14 C 0.8912(6) 0.5082(5) 0.8610(5) 0.0477(13) Uani 1 1 d . . .
H14A H 0.8927 0.5429 0.9261 0.072 Uiso 1 1 calc R . .
H14B H 0.9535 0.4373 0.8616 0.072 Uiso 1 1 calc R . .
H14C H 0.7993 0.4738 0.8737 0.072 Uiso 1 1 calc R . .
C13 C 1.0883(5) 0.6661(5) 0.7049(6) 0.0543(16) Uani 1 1 d . . .
H13A H 1.1107 0.7457 0.6332 0.081 Uiso 1 1 calc R . .
H13B H 1.1450 0.5958 0.6883 0.081 Uiso 1 1 calc R . .
H13C H 1.1046 0.6848 0.7741 0.081 Uiso 1 1 calc R . .

loop_
_atom_site_aniso_label
_atom_site_aniso_U_11
_atom_site_aniso_U_22
_atom_site_aniso_U_33
_atom_site_aniso_U_23
_atom_site_aniso_U_13
_atom_site_aniso_U_12
Mo1 0.01702(17) 0.02055(17) 0.01519(16) -0.00447(11) -0.00162(12) -0.00373(12)
S1 0.0425(7) 0.0278(6) 0.0254(5) -0.0091(4) -0.0050(5) -0.0025(5)
O1 0.0170(19) 0.031(2) 0.022(2) -0.0087(16) 0.0019(16) -0.0014(16)
O2 0.0338(17) 0.0429(18) 0.0298(16) -0.0164(14) 0.0008(14) -0.0159(15)
N2 0.0175(16) 0.0179(15) 0.0215(16) -0.0090(13) -0.0027(13) -0.0033(13)
O3 0.0247(15) 0.0311(16) 0.0297(16) -0.0001(12) -0.0053(13) 0.0016(13)
O4 0.057(2) 0.0270(17) 0.0347(18) -0.0023(13) -0.0087(16) -0.0012(16)
N1 0.0182(16) 0.0190(16) 0.0176(15) -0.0065(12) -0.0021(13) -0.0018(13)
N3 0.0178(16) 0.0203(16) 0.0264(17) -0.0074(13) -0.0038(14) 0.0008(13)
O6 0.060(2) 0.0372(19) 0.062(2) -0.0109(17) -0.028(2) -0.0111(18)
F3 0.082(2) 0.0455(18) 0.0512(19) -0.0100(14) -0.0325(18) 0.0174(17)
C2 0.0195(19) 0.027(2) 0.024(2) -0.0075(16) -0.0072(16) -0.0017(16)
F1 0.102(3) 0.066(2) 0.0344(17) -0.0257(16) -0.0114(18) 0.023(2)
C3 0.0202(19) 0.0190(19) 0.0230(19) -0.0047(15) -0.0019(16) -0.0025(15)
C1 0.022(2) 0.0209(19) 0.0201(18) -0.0075(15) -0.0027(16) -0.0006(15)
F2 0.081(3) 0.075(2) 0.104(3) -0.024(2) -0.053(2) -0.024(2)
C7 0.029(2) 0.033(2) 0.034(2) -0.0124(19) -0.0124(19) -0.0051(18)
O5 0.071(3) 0.058(2) 0.042(2) -0.0152(18) 0.010(2) 0.014(2)
C6 0.023(2) 0.017(2) 0.044(3) -0.0057(18) -0.0012(19) 0.0067(16)
C5 0.030(2) 0.027(2) 0.029(2) -0.0148(17) -0.0052(18) -0.0072(18)
C12 0.038(3) 0.051(3) 0.032(2) -0.028(2) 0.000(2) -0.012(2)
C4 0.0168(18) 0.024(2) 0.028(2) -0.0071(16) -0.0077(16) -0.0052(15)
C8 0.023(2) 0.033(2) 0.042(3) -0.010(2) -0.0107(19) 0.0040(18)
C16 0.052(3) 0.036(3) 0.039(3) -0.012(2) -0.018(2) 0.002(2)
C11 0.027(2) 0.052(3) 0.048(3) -0.029(2) -0.003(2) -0.012(2)
C10 0.053(3) 0.027(2) 0.044(3) -0.015(2) -0.007(2) -0.011(2)
C9 0.021(2) 0.036(2) 0.030(2) -0.0052(19) 0.0007(18) -0.0059(18)
C15 0.054(3) 0.028(3) 0.056(3) -0.022(2) 0.000(3) 0.007(2)
C14 0.045(3) 0.033(3) 0.049(3) 0.002(2) -0.008(2) 0.013(2)
C13 0.022(2) 0.030(3) 0.102(5) -0.021(3) -0.005(3) 0.005(2)

loop_
_atom_type_symbol
_atom_type_description
_atom_type_scat_dispersion_real
_atom_type_scat_dispersion_imag
_atom_type_scat_source
C C 0.0033 0.0016 'International Tables Vol C Tables 4.2.6.8 and 6.1.1.4'
H H 0.0000 0.0000 'International Tables Vol C Tables 4.2.6.8 and 6.1.1.4'
N N 0.0061 0.0033 'International Tables Vol C Tables 4.2.6.8 and 6.1.1.4'
O O 0.0106 0.0060 'International Tables Vol C Tables 4.2.6.8 and 6.1.1.4'
F F 0.0171 0.0103 'International Tables Vol C Tables 4.2.6.8 and 6.1.1.4'
S S 0.1246 0.1234 'International Tables Vol C Tables 4.2.6.8 and 6.1.1.4'
Mo Mo -1.6832 0.6857 'International Tables Vol C Tables 4.2.6.8 and 6.1.1.4'

loop_
_geom_angle_atom_site_label_1
_geom_angle_atom_site_label_2
_geom_angle_atom_site_label_3
_geom_angle
_geom_angle_site_symmetry_1
_geom_angle_site_symmetry_3
_geom_angle_publ_flag
O2 Mo1 O3 106.25(16) . . ?
O2 Mo1 O1 105.34(11) . . ?
O3 Mo1 O1 104.54(10) . . ?
O2 Mo1 N1 92.95(13) . . ?
O3 Mo1 N1 90.23(13) . . ?
O1 Mo1 N1 151.82(8) . . ?
O2 Mo1 N2 145.80(13) . . ?
O3 Mo1 N2 95.47(13) . . ?
O1 Mo1 N2 93.99(8) . . ?
N1 Mo1 N2 60.29(11) . . ?
O2 Mo1 N3 91.01(13) . . ?
O3 Mo1 N3 146.60(13) . . ?
O1 Mo1 N3 97.84(9) . . ?
N1 Mo1 N3 59.91(11) . . ?
N2 Mo1 N3 58.07(11) . . ?
O6 S1 O5 115.1(2) . . ?
O6 S1 O4 114.9(2) . . ?
O5 S1 O4 114.7(2) . . ?
O6 S1 C16 104.0(2) . . ?
O5 S1 C16 103.4(3) . . ?
O4 S1 C16 102.6(2) . . ?
Mo1 O1 Mo1 180.0 . 2_776 ?
C2 N2 C1 108.8(3) . . ?
C2 N2 C5 115.0(3) . . ?
C1 N2 C5 112.6(3) . . ?
C2 N2 Mo1 96.1(2) . . ?
C1 N2 Mo1 90.2(2) . . ?
C5 N2 Mo1 130.6(2) . . ?
C1 N1 C3 107.8(3) . . ?
C1 N1 C4 114.2(3) . . ?
C3 N1 C4 112.7(3) . . ?
C1 N1 Mo1 95.2(2) . . ?
C3 N1 Mo1 96.8(2) . . ?
C4 N1 Mo1 127.3(2) . . ?
C2 N3 C3 107.7(3) . . ?
C2 N3 C6 115.4(3) . . ?
C3 N3 C6 112.5(3) . . ?
C2 N3 Mo1 95.0(2) . . ?
C3 N3 Mo1 90.7(2) . . ?
C6 N3 Mo1 131.4(2) . . ?
N3 C2 N2 103.7(3) . . ?
N1 C3 N3 103.0(3) . . ?
N1 C1 N2 103.0(3) . . ?
C15 C6 N3 108.9(4) . . ?
C15 C6 C13 109.1(4) . . ?
N3 C6 C13 108.8(3) . . ?
C15 C6 C14 109.4(4) . . ?
N3 C6 C14 110.0(3) . . ?
C13 C6 C14 110.6(4) . . ?
C11 C5 C10 109.4(4) . . ?
C11 C5 N2 110.0(3) . . ?
C10 C5 N2 107.6(3) . . ?
C11 C5 C12 109.3(4) . . ?
C10 C5 C12 110.7(4) . . ?
N2 C5 C12 109.8(3) . . ?
C9 C4 N1 109.3(3) . . ?
C9 C4 C7 110.2(3) . . ?
N1 C4 C7 108.6(3) . . ?
C9 C4 C8 109.9(4) . . ?
N1 C4 C8 110.1(3) . . ?
C7 C4 C8 108.7(3) . . ?
F2 C16 F1 107.2(4) . . ?
F2 C16 F3 108.6(4) . . ?
F1 C16 F3 108.3(4) . . ?
F2 C16 S1 111.0(4) . . ?
F1 C16 S1 110.5(4) . . ?
F3 C16 S1 111.2(3) . . ?

loop_
_geom_bond_atom_site_label_1
_geom_bond_atom_site_label_2
_geom_bond_distance
_geom_bond_site_symmetry_2
_geom_bond_publ_flag
Mo1 O2 1.686(3) . ?
Mo1 O3 1.688(3) . ?
Mo1 O1 1.8956(8) . ?
Mo1 N1 2.253(3) . ?
Mo1 N2 2.377(3) . ?
Mo1 N3 2.407(3) . ?
S1 O6 1.429(4) . ?
S1 O5 1.427(4) . ?
S1 O4 1.439(3) . ?
S1 C16 1.829(5) . ?
O1 Mo1 1.8956(8) 2_776 ?
N2 C2 1.480(5) . ?
N2 C1 1.488(5) . ?
N2 C5 1.535(5) . ?
N1 C1 1.487(5) . ?
N1 C3 1.490(5) . ?
N1 C4 1.531(5) . ?
N3 C2 1.473(5) . ?
N3 C3 1.488(5) . ?
N3 C6 1.530(5) . ?
F3 C16 1.332(5) . ?
F1 C16 1.316(6) . ?
F2 C16 1.312(6) . ?
C7 C4 1.531(5) . ?
C6 C15 1.521(7) . ?
C6 C13 1.527(6) . ?
C6 C14 1.538(6) . ?
C5 C11 1.517(6) . ?
C5 C10 1.521(6) . ?
C5 C12 1.535(6) . ?
C4 C9 1.536(5) . ?
C4 C8 1.530(6) . ?
